data_1568637
loop_
_publ_author_name
'Reichl, Stephan'
'Bal&#xe1;zs, G&#xe1;bor'
'Scheer, Manfred'

_publ_section_title
;
 Novel synthetic route for (parent) phosphetanes, phospholanes,
 phosphinanes and phosphepanes.
;
_journal_issue 14
_journal_name_full 'Chemical science'
_journal_page_first 3834
_journal_page_last 3838
_journal_paper_doi 10.1039/d3sc00580a
_journal_volume 14
_journal_year 2023
_chemical_absolute_configuration ad
_chemical_formula_moiety 'C13 H21 Fe P5'
_chemical_formula_sum 'C13 H21 Fe P5'
_chemical_formula_weight 388.00
_space_group_crystal_system orthorhombic
_space_group_IT_number 19
_space_group_name_Hall 'P 2ac 2ab'
_space_group_name_H-M_alt 'P 21 21 21'
_atom_sites_solution_hydrogens geom
_audit_creation_date 2021-07-07
_audit_creation_method
;
Olex2 1.5-alpha
(compiled 2021.06.29 svn.r12e2184c for OlexSys, GUI svn.r6374)
;
_audit_update_record
;
2022-12-23 deposited with the CCDC.	2023-03-13 downloaded from the CCDC.
;
_cell_angle_alpha 90
_cell_angle_beta 90
_cell_angle_gamma 90
_cell_formula_units_Z 4
_cell_length_a 8.47550(10)
_cell_length_b 8.84210(10)
_cell_length_c 22.8473(3)
_cell_measurement_reflns_used 6791
_cell_measurement_temperature 123.00(10)
_cell_measurement_theta_max 73.0080
_cell_measurement_theta_min 3.8680
_cell_volume 1712.20(4)
_computing_cell_refinement 'CrysAlisPro 1.171.41.83a (Rigaku OD, 2020)'
_computing_data_collection 'CrysAlisPro 1.171.41.83a (Rigaku OD, 2020)'
_computing_data_reduction 'CrysAlisPro 1.171.41.83a (Rigaku OD, 2020)'
_computing_molecular_graphics 'Olex2 1.5-alpha (Dolomanov et al., 2009)'
_computing_publication_material 'Olex2 1.5-alpha (Dolomanov et al., 2009)'
_computing_structure_refinement 'SHELXL 2018/3 (Sheldrick, 2015)'
_computing_structure_solution 'SHELXT 2018/2 (Sheldrick, 2018)'
_diffrn_ambient_environment N~2~
_diffrn_ambient_temperature 123.00(10)
_diffrn_detector 'Hybrid Pixel Array Detector'
_diffrn_detector_area_resol_mean 10.0000
_diffrn_detector_type 'HyPix-Arc 150'
_diffrn_measured_fraction_theta_full 0.999
_diffrn_measured_fraction_theta_max 0.986
_diffrn_measurement_details
;
List of Runs (angles in degrees, time in seconds):

  # Type    Start    End  Width  t~exp~   \w     \q     \k     \f   Frames
#--------------------------------------------------------------------------
  1  \w     31.00  58.00   0.50    0.10    --   62.57  15.00 150.00   54
  2  \w     63.00  98.00   0.50    0.10    --   62.57  15.00 150.00   70
  3  \w     46.00 120.00   0.50    0.22    --   75.21  15.00  60.00  148
  4  \w     51.00 107.00   0.50    0.22    --   75.21  15.00-180.00  112
  5  \w    -67.00 -37.00   0.50    0.10    --  -64.16 -15.00-180.00   60
  6  \w   -108.00 -83.00   0.50    0.10    --  -64.16 -15.00-180.00   50
  7  \w     53.00  80.00   0.50    0.22    --   75.63 -95.00-120.00   54
  8  \w     60.00  85.00   0.50    0.22    --   75.63-110.00  71.00   50
  9  \w     40.00  65.00   0.50    0.22    --   75.21-110.00  71.00   50
 10  \w     51.00  76.00   0.50    0.10    --   62.57-110.00  71.00   50
 11  \w     38.00  99.00   0.50    0.22    --   75.21-125.00 120.00  122
 12  \w     39.00  78.00   0.50    0.22    --   75.63 -95.00 120.00   78
 13  \w    -86.00 -42.00   0.50    0.10    --  -70.24 110.00 165.00   88
 14  \w    -55.00 -29.00   0.50    0.10    --  -64.16 110.00 165.00   52
 15  \w    -99.00 -66.00   0.50    0.10    --  -70.24 125.00-120.00   66
 16  \w    -56.00 -30.00   0.50    0.10    --  -70.24 125.00-120.00   52
;
_diffrn_measurement_device 'four-circle diffractometer'
_diffrn_measurement_device_type 'XtaLAB Synergy R, DW system, HyPix-Arc 150'
_diffrn_measurement_method '\w scans'
_diffrn_orient_matrix_type 'CrysAlisPro convention (1999,Acta A55,543-557)'
_diffrn_orient_matrix_UB_11 0.1608735000
_diffrn_orient_matrix_UB_12 -0.0042576000
_diffrn_orient_matrix_UB_13 -0.0313853000
_diffrn_orient_matrix_UB_21 0.0807299000
_diffrn_orient_matrix_UB_22 -0.0442975000
_diffrn_orient_matrix_UB_23 0.0579247000
_diffrn_orient_matrix_UB_31 -0.0250500000
_diffrn_orient_matrix_UB_32 -0.1684253000
_diffrn_orient_matrix_UB_33 -0.0144740000
_diffrn_radiation_monochromator mirror
_diffrn_radiation_probe x-ray
_diffrn_radiation_type 'Cu K\a'
_diffrn_radiation_wavelength 1.54184
_diffrn_reflns_av_R_equivalents 0.0258
_diffrn_reflns_av_unetI/netI 0.0245
_diffrn_reflns_Laue_measured_fraction_full 0.999
_diffrn_reflns_Laue_measured_fraction_max 0.986
_diffrn_reflns_limit_h_max 9
_diffrn_reflns_limit_h_min -10
_diffrn_reflns_limit_k_max 7
_diffrn_reflns_limit_k_min -10
_diffrn_reflns_limit_l_max 27
_diffrn_reflns_limit_l_min -27
_diffrn_reflns_number 8327
_diffrn_reflns_point_group_measured_fraction_full 0.966
_diffrn_reflns_point_group_measured_fraction_max 0.928
_diffrn_reflns_theta_full 67.684
_diffrn_reflns_theta_max 73.258
_diffrn_reflns_theta_min 3.870
_diffrn_source 'Rotating-anode X-ray tube'
_diffrn_source_type 'Rigaku (Cu) X-ray Source'
_exptl_absorpt_coefficient_mu 11.350
_exptl_absorpt_correction_T_max 0.722
_exptl_absorpt_correction_T_min 0.122
_exptl_absorpt_correction_type gaussian
_exptl_absorpt_process_details
;
CrysAlisPro 1.171.41.83a (Rigaku Oxford Diffraction, 2020)
Numerical absorption correction based on gaussian integration over
a multifaceted crystal model
Empirical absorption correction using spherical harmonics,
implemented in SCALE3 ABSPACK scaling algorithm.
;
_exptl_crystal_colour green
_exptl_crystal_colour_primary green
_exptl_crystal_density_diffrn 1.505
_exptl_crystal_description plate
_exptl_crystal_F_000 800
_exptl_crystal_size_max 0.31
_exptl_crystal_size_mid 0.23
_exptl_crystal_size_min 0.08
_refine_diff_density_max 0.448
_refine_diff_density_min -0.422
_refine_diff_density_rms 0.071
_refine_ls_abs_structure_details
;
 Flack x determined using 1194 quotients [(I+)-(I-)]/[(I+)+(I-)]
 (Parsons, Flack and Wagner, Acta Cryst. B69 (2013) 249-259).
;
_refine_ls_abs_structure_Flack -0.010(3)
_refine_ls_extinction_method none
_refine_ls_goodness_of_fit_ref 1.036
_refine_ls_hydrogen_treatment constr
_refine_ls_matrix_type full
_refine_ls_number_parameters 177
_refine_ls_number_reflns 3197
_refine_ls_number_restraints 0
_refine_ls_restrained_S_all 1.036
_refine_ls_R_factor_all 0.0274
_refine_ls_R_factor_gt 0.0272
_refine_ls_shift/su_max 0.000
_refine_ls_shift/su_mean 0.000
_refine_ls_structure_factor_coef Fsqd
_refine_ls_weighting_details 'w=1/[\s^2^(Fo^2^)+(0.0511P)^2^+0.4777P] where P=(Fo^2^+2Fc^2^)/3'
_refine_ls_weighting_scheme calc
_refine_ls_wR_factor_gt 0.0737
_refine_ls_wR_factor_ref 0.0739
_reflns_Friedel_coverage 0.625
_reflns_Friedel_fraction_full 0.920
_reflns_Friedel_fraction_max 0.848
_reflns_number_gt 3167
_reflns_number_total 3197
_reflns_threshold_expression 'I > 2\s(I)'
_cod_data_source_file d3sc00580a2.cif
_cod_data_source_block abs_gaus_error5_CCDC1
_cod_depositor_comments 'Adding full bibliography for 1568634--1568643.cif.'
_cod_database_code 1568637
_shelx_shelxl_version_number 2018/3
_chemical_oxdiff_formula C13H21FeP5
_shelx_space_group_comment
;
The symmetry employed for this shelxl refinement is uniquely defined
by the following loop, which should always be used as a source of
symmetry information in preference to the above space-group names.
They are only intended as comments.
;
_shelx_estimated_absorpt_t_max 0.464
_shelx_estimated_absorpt_t_min 0.127
_reflns_odcompleteness_completeness 99.54
_reflns_odcompleteness_iscentric 1
_reflns_odcompleteness_theta 71.98
_olex2_refinement_description
;
1. Fixed Uiso
 At 1.2 times of:
  All C(H,H) groups
 At 1.5 times of:
  All C(H,H,H) groups
2.a Secondary CH2 refined with riding coordinates:
 C11(H11A,H11B), C13(H13A,H13B), C12(H12A,H12B)
2.b Idealised Me refined as rotating group:
 C8(H8A,H8B,H8C), C6(H6A,H6B,H6C), C7(H7A,H7B,H7C), C10(H10A,H10B,H10C),
 C9(H9A,H9B,H9C)
;
_olex2_submission_special_instructions 'No special instructions were received'
_oxdiff_exptl_absorpt_empirical_details
;
Empirical correction (ABSPACK) includes:
- Absorption correction using spherical harmonics
- Frame scaling
;
_oxdiff_exptl_absorpt_empirical_full_max 1.929
_oxdiff_exptl_absorpt_empirical_full_min 0.582

loop_
_space_group_symop_operation_xyz
'x, y, z'
'-x+1/2, -y, z+1/2'
'-x, y+1/2, -z+1/2'
'x+1/2, -y+1/2, -z'

loop_
_atom_site_label
_atom_site_type_symbol
_atom_site_fract_x
_atom_site_fract_y
_atom_site_fract_z
_atom_site_U_iso_or_equiv
_atom_site_adp_type
_atom_site_occupancy
_atom_site_site_symmetry_order
_atom_site_calc_flag
_atom_site_refinement_flags_posn
_atom_site_refinement_flags_adp
_atom_site_refinement_flags_occupancy
_atom_site_disorder_assembly
_atom_site_disorder_group
Fe1 Fe 0.28196(5) 0.58290(5) 0.35670(2) 0.01526(13) Uani 1 1 d . . . . .
P2 P 0.40028(10) 0.35783(8) 0.38470(4) 0.02172(18) Uani 1 1 d . . . . .
P1 P 0.29095(10) 0.41106(9) 0.46588(3) 0.02396(19) Uani 1 1 d . . . . .
P3 P 0.20293(10) 0.34099(9) 0.32694(4) 0.02305(18) Uani 1 1 d . . . . .
P4 P 0.02472(10) 0.48604(9) 0.36222(4) 0.02541(19) Uani 1 1 d . . . . .
P5 P 0.12457(10) 0.58025(10) 0.44012(4) 0.0259(2) Uani 1 1 d . . . . .
C5 C 0.3502(4) 0.8113(3) 0.36426(13) 0.0181(6) Uani 1 1 d . . . . .
C3 C 0.4547(4) 0.6436(3) 0.29711(13) 0.0205(6) Uani 1 1 d . . . . .
C2 C 0.3037(4) 0.6900(3) 0.27636(14) 0.0212(6) Uani 1 1 d . . . . .
C4 C 0.4830(4) 0.7185(3) 0.35188(14) 0.0198(6) Uani 1 1 d . . . . .
C1 C 0.2387(4) 0.7935(3) 0.31796(14) 0.0207(6) Uani 1 1 d . . . . .
C8 C 0.5678(4) 0.5415(4) 0.26601(17) 0.0298(8) Uani 1 1 d . . . . .
H8A H 0.635398 0.490730 0.294723 0.045 Uiso 1 1 calc R U . . .
H8B H 0.633270 0.601310 0.239277 0.045 Uiso 1 1 calc R U . . .
H8C H 0.508803 0.465681 0.243665 0.045 Uiso 1 1 calc R U . . .
C6 C 0.0847(4) 0.8764(4) 0.31288(17) 0.0296(8) Uani 1 1 d . . . . .
H6A H 0.013001 0.819209 0.287529 0.044 Uiso 1 1 calc R U . . .
H6B H 0.103212 0.976691 0.296005 0.044 Uiso 1 1 calc R U . . .
H6C H 0.037446 0.887253 0.351799 0.044 Uiso 1 1 calc R U . . .
C11 C 0.2732(5) 0.2830(4) 0.53042(15) 0.0333(8) Uani 1 1 d . . . . .
H11A H 0.163596 0.269743 0.544470 0.040 Uiso 1 1 calc R U . . .
H11B H 0.326117 0.184143 0.525183 0.040 Uiso 1 1 calc R U . . .
C7 C 0.2318(5) 0.6472(4) 0.21893(14) 0.0296(7) Uani 1 1 d . . . . .
H7A H 0.260563 0.542819 0.209299 0.044 Uiso 1 1 calc R U . . .
H7B H 0.270878 0.715214 0.188316 0.044 Uiso 1 1 calc R U . . .
H7C H 0.116684 0.655679 0.221536 0.044 Uiso 1 1 calc R U . . .
C10 C 0.3362(4) 0.9180(4) 0.41506(15) 0.0266(7) Uani 1 1 d . . . . .
H10A H 0.224559 0.932242 0.424816 0.040 Uiso 1 1 calc R U . . .
H10B H 0.383024 1.015676 0.404617 0.040 Uiso 1 1 calc R U . . .
H10C H 0.391752 0.875785 0.448942 0.040 Uiso 1 1 calc R U . . .
C13 C 0.4305(5) 0.4991(4) 0.51693(15) 0.0315(8) Uani 1 1 d . . . . .
H13A H 0.542568 0.481091 0.506817 0.038 Uiso 1 1 calc R U . . .
H13B H 0.410503 0.607959 0.523755 0.038 Uiso 1 1 calc R U . . .
C9 C 0.6325(4) 0.7112(4) 0.38694(17) 0.0302(7) Uani 1 1 d . . . . .
H9A H 0.611265 0.743644 0.427190 0.045 Uiso 1 1 calc R U . . .
H9B H 0.711616 0.778006 0.369366 0.045 Uiso 1 1 calc R U . . .
H9C H 0.672187 0.607082 0.387160 0.045 Uiso 1 1 calc R U . . .
C12 C 0.3689(7) 0.3963(5) 0.56607(17) 0.0488(12) Uani 1 1 d . . . . .
H12A H 0.456153 0.346557 0.587499 0.059 Uiso 1 1 calc R U . . .
H12B H 0.301774 0.452594 0.594057 0.059 Uiso 1 1 calc R U . . .

loop_
_atom_site_aniso_label
_atom_site_aniso_U_11
_atom_site_aniso_U_22
_atom_site_aniso_U_33
_atom_site_aniso_U_23
_atom_site_aniso_U_13
_atom_site_aniso_U_12
Fe1 0.0198(2) 0.0108(2) 0.0152(2) 0.00065(17) 0.00046(18) 0.00029(18)
P2 0.0254(4) 0.0159(3) 0.0239(4) 0.0034(3) -0.0010(3) 0.0022(3)
P1 0.0304(4) 0.0228(4) 0.0187(4) 0.0043(3) -0.0017(3) -0.0058(4)
P3 0.0312(4) 0.0152(3) 0.0228(4) -0.0016(3) -0.0036(4) -0.0027(3)
P4 0.0222(4) 0.0226(4) 0.0314(4) 0.0042(3) -0.0015(3) -0.0012(3)
P5 0.0325(4) 0.0215(4) 0.0236(4) 0.0004(3) 0.0089(3) 0.0001(3)
C5 0.0232(14) 0.0119(12) 0.0193(14) 0.0007(11) 0.0013(13) -0.0010(11)
C3 0.0294(15) 0.0141(13) 0.0179(14) 0.0029(11) 0.0081(12) -0.0009(13)
C2 0.0324(17) 0.0135(13) 0.0175(14) 0.0029(11) 0.0019(13) -0.0057(12)
C4 0.0211(15) 0.0150(13) 0.0233(15) 0.0008(12) 0.0010(13) -0.0016(11)
C1 0.0242(15) 0.0129(12) 0.0250(16) 0.0046(12) 0.0006(13) -0.0005(11)
C8 0.0352(18) 0.0200(15) 0.0341(19) -0.0007(14) 0.0155(16) 0.0021(14)
C6 0.0289(16) 0.0211(16) 0.039(2) 0.0065(14) -0.0022(15) 0.0047(13)
C11 0.043(2) 0.0331(17) 0.0241(16) 0.0123(15) -0.0032(16) -0.0032(17)
C7 0.048(2) 0.0231(15) 0.0180(15) 0.0021(13) -0.0055(15) -0.0057(15)
C10 0.0373(18) 0.0174(14) 0.0252(16) -0.0061(13) 0.0006(13) -0.0021(14)
C13 0.0363(18) 0.0337(18) 0.0243(16) -0.0025(15) -0.0054(15) -0.0066(15)
C9 0.0261(16) 0.0252(16) 0.0394(19) 0.0018(15) -0.0060(16) -0.0033(13)
C12 0.087(4) 0.034(2) 0.0254(19) 0.0080(16) -0.015(2) -0.006(2)

loop_
_atom_type_symbol
_atom_type_description
_atom_type_scat_dispersion_real
_atom_type_scat_dispersion_imag
_atom_type_scat_source
C C 0.0181 0.0091 'International Tables Vol C Tables 4.2.6.8 and 6.1.1.4'
H H 0.0000 0.0000 'International Tables Vol C Tables 4.2.6.8 and 6.1.1.4'
Fe Fe -1.1336 3.1974 'International Tables Vol C Tables 4.2.6.8 and 6.1.1.4'
P P 0.2955 0.4335 'International Tables Vol C Tables 4.2.6.8 and 6.1.1.4'

loop_
_exptl_crystal_face_index_h
_exptl_crystal_face_index_k
_exptl_crystal_face_index_l
_exptl_crystal_face_perp_dist
-1 -6 -1 0.0850
1 6 -2 0.1284
1 3 -12 0.1256
5 -2 3 0.0428
1 -6 -2 0.0815
5 -1 4 0.0429
3 0 12 0.0950
3 3 10 0.0991
0 0 15 0.1383
0 1 -14 0.1521
0 4 9 0.1068
-3 1 13 0.1236
-1 5 9 0.1028
-5 2 4 0.0473
-3 5 4 0.0754
-4 -4 0 0.0845
-5 3 -2 0.0385
4 1 -11 0.0988
3 -2 -12 0.1176
-5 2 -1 0.0292
5 -2 -3 0.0569
3 -5 -4 0.0668
5 -1 -2 0.0672

loop_
_geom_angle_atom_site_label_1
_geom_angle_atom_site_label_2
_geom_angle_atom_site_label_3
_geom_angle
_geom_angle_site_symmetry_1
_geom_angle_site_symmetry_3
_geom_angle_publ_flag
P2 Fe1 P3 54.55(3) . . ?
P2 Fe1 P4 94.23(3) . . ?
P2 Fe1 P5 90.76(3) . . ?
P3 Fe1 P4 54.30(3) . . ?
P5 Fe1 P3 93.71(3) . . ?
P5 Fe1 P4 54.51(3) . . ?
C5 Fe1 P2 132.93(9) . . ?
C5 Fe1 P3 167.75(9) . . ?
C5 Fe1 P4 126.91(9) . . ?
C5 Fe1 P5 95.74(9) . . ?
C3 Fe1 P2 95.65(9) . . ?
C3 Fe1 P3 104.37(9) . . ?
C3 Fe1 P4 141.93(10) . . ?
C3 Fe1 P5 161.25(9) . . ?
C3 Fe1 C5 67.12(12) . . ?
C3 Fe1 C2 40.21(13) . . ?
C3 Fe1 C4 40.42(12) . . ?
C3 Fe1 C1 67.36(12) . . ?
C2 Fe1 P2 126.70(9) . . ?
C2 Fe1 P3 100.68(9) . . ?
C2 Fe1 P4 107.27(10) . . ?
C2 Fe1 P5 141.34(10) . . ?
C2 Fe1 C5 67.09(12) . . ?
C2 Fe1 C4 67.56(12) . . ?
C2 Fe1 C1 40.14(12) . . ?
C4 Fe1 P2 98.90(9) . . ?
C4 Fe1 P3 137.99(9) . . ?
C4 Fe1 P4 166.33(9) . . ?
C4 Fe1 P5 121.15(9) . . ?
C4 Fe1 C5 39.60(12) . . ?
C4 Fe1 C1 67.02(12) . . ?
C1 Fe1 P2 162.87(9) . . ?
C1 Fe1 P3 129.74(9) . . ?
C1 Fe1 P4 100.64(9) . . ?
C1 Fe1 P5 104.76(9) . . ?
C1 Fe1 C5 39.71(12) . . ?
P1 P2 Fe1 82.08(4) . . ?
P1 P2 P3 102.31(5) . . ?
P3 P2 Fe1 63.29(3) . . ?
P2 P1 P5 101.66(4) . . ?
C11 P1 P2 126.19(14) . . ?
C11 P1 P5 126.09(14) . . ?
C13 P1 P2 111.56(13) . . ?
C13 P1 P5 107.67(13) . . ?
C13 P1 C11 78.86(17) . . ?
P2 P3 Fe1 62.16(3) . . ?
P2 P3 P4 106.16(5) . . ?
P4 P3 Fe1 62.94(3) . . ?
P3 P4 Fe1 62.77(3) . . ?
P3 P4 P5 105.52(5) . . ?
P5 P4 Fe1 62.29(3) . . ?
P1 P5 Fe1 81.63(4) . . ?
P1 P5 P4 102.56(5) . . ?
P4 P5 Fe1 63.21(3) . . ?
C4 C5 Fe1 69.36(16) . . ?
C4 C5 C1 108.2(3) . . ?
C4 C5 C10 125.5(3) . . ?
C1 C5 Fe1 69.61(16) . . ?
C1 C5 C10 126.2(3) . . ?
C10 C5 Fe1 130.1(2) . . ?
C2 C3 Fe1 70.03(17) . . ?
C2 C3 C4 107.9(3) . . ?
C2 C3 C8 126.2(3) . . ?
C4 C3 Fe1 70.40(17) . . ?
C4 C3 C8 125.8(3) . . ?
C8 C3 Fe1 127.5(2) . . ?
C3 C2 Fe1 69.76(17) . . ?
C3 C2 C1 108.0(3) . . ?
C3 C2 C7 125.9(3) . . ?
C1 C2 Fe1 70.71(17) . . ?
C1 C2 C7 126.0(3) . . ?
C7 C2 Fe1 128.7(2) . . ?
C5 C4 Fe1 71.04(17) . . ?
C5 C4 C3 107.9(3) . . ?
C5 C4 C9 126.0(3) . . ?
C3 C4 Fe1 69.18(17) . . ?
C3 C4 C9 125.9(3) . . ?
C9 C4 Fe1 129.5(2) . . ?
C5 C1 Fe1 70.68(17) . . ?
C5 C1 C2 107.9(3) . . ?
C5 C1 C6 125.4(3) . . ?
C2 C1 Fe1 69.16(17) . . ?
C2 C1 C6 126.6(3) . . ?
C6 C1 Fe1 128.2(2) . . ?
C3 C8 H8A 109.5 . . ?
C3 C8 H8B 109.5 . . ?
C3 C8 H8C 109.5 . . ?
H8A C8 H8B 109.5 . . ?
H8A C8 H8C 109.5 . . ?
H8B C8 H8C 109.5 . . ?
C1 C6 H6A 109.5 . . ?
C1 C6 H6B 109.5 . . ?
C1 C6 H6C 109.5 . . ?
H6A C6 H6B 109.5 . . ?
H6A C6 H6C 109.5 . . ?
H6B C6 H6C 109.5 . . ?
P1 C11 H11A 113.8 . . ?
P1 C11 H11B 113.8 . . ?
H11A C11 H11B 111.1 . . ?
C12 C11 P1 88.9(2) . . ?
C12 C11 H11A 113.8 . . ?
C12 C11 H11B 113.8 . . ?
C2 C7 H7A 109.5 . . ?
C2 C7 H7B 109.5 . . ?
C2 C7 H7C 109.5 . . ?
H7A C7 H7B 109.5 . . ?
H7A C7 H7C 109.5 . . ?
H7B C7 H7C 109.5 . . ?
C5 C10 H10A 109.5 . . ?
C5 C10 H10B 109.5 . . ?
C5 C10 H10C 109.5 . . ?
H10A C10 H10B 109.5 . . ?
H10A C10 H10C 109.5 . . ?
H10B C10 H10C 109.5 . . ?
P1 C13 H13A 113.7 . . ?
P1 C13 H13B 113.7 . . ?
H13A C13 H13B 110.9 . . ?
C12 C13 P1 89.7(2) . . ?
C12 C13 H13A 113.7 . . ?
C12 C13 H13B 113.7 . . ?
C4 C9 H9A 109.5 . . ?
C4 C9 H9B 109.5 . . ?
C4 C9 H9C 109.5 . . ?
H9A C9 H9B 109.5 . . ?
H9A C9 H9C 109.5 . . ?
H9B C9 H9C 109.5 . . ?
C11 C12 C13 100.3(3) . . ?
C11 C12 H12A 111.7 . . ?
C11 C12 H12B 111.7 . . ?
C13 C12 H12A 111.7 . . ?
C13 C12 H12B 111.7 . . ?
H12A C12 H12B 109.5 . . ?

loop_
_geom_bond_atom_site_label_1
_geom_bond_atom_site_label_2
_geom_bond_distance
_geom_bond_site_symmetry_2
_geom_bond_publ_flag
Fe1 P2 2.3185(8) . ?
Fe1 P3 2.3422(8) . ?
Fe1 P4 2.3458(9) . ?
Fe1 P5 2.3264(9) . ?
Fe1 C5 2.108(3) . ?
Fe1 C3 2.070(3) . ?
Fe1 C2 2.073(3) . ?
Fe1 C4 2.086(3) . ?
Fe1 C1 2.094(3) . ?
P2 P1 2.1261(12) . ?
P2 P3 2.1358(12) . ?
P1 P5 2.1384(12) . ?
P1 C11 1.865(3) . ?
P1 C13 1.835(4) . ?
P3 P4 2.1392(12) . ?
P4 P5 2.1396(12) . ?
C5 C4 1.421(4) . ?
C5 C1 1.427(4) . ?
C5 C10 1.500(4) . ?
C3 C2 1.424(5) . ?
C3 C4 1.436(4) . ?
C3 C8 1.497(4) . ?
C2 C1 1.430(4) . ?
C2 C7 1.496(4) . ?
C4 C9 1.500(4) . ?
C1 C6 1.501(4) . ?
C8 H8A 0.9800 . ?
C8 H8B 0.9800 . ?
C8 H8C 0.9800 . ?
C6 H6A 0.9800 . ?
C6 H6B 0.9800 . ?
C6 H6C 0.9800 . ?
C11 H11A 0.9900 . ?
C11 H11B 0.9900 . ?
C11 C12 1.524(6) . ?
C7 H7A 0.9800 . ?
C7 H7B 0.9800 . ?
C7 H7C 0.9800 . ?
C10 H10A 0.9800 . ?
C10 H10B 0.9800 . ?
C10 H10C 0.9800 . ?
C13 H13A 0.9900 . ?
C13 H13B 0.9900 . ?
C13 C12 1.536(5) . ?
C9 H9A 0.9800 . ?
C9 H9B 0.9800 . ?
C9 H9C 0.9800 . ?
C12 H12A 0.9900 . ?
C12 H12B 0.9900 . ?

loop_
_geom_torsion_atom_site_label_1
_geom_torsion_atom_site_label_2
_geom_torsion_atom_site_label_3
_geom_torsion_atom_site_label_4
_geom_torsion
_geom_torsion_site_symmetry_1
_geom_torsion_site_symmetry_2
_geom_torsion_site_symmetry_3
_geom_torsion_site_symmetry_4
_geom_torsion_publ_flag
Fe1 C5 C4 C3 59.6(2) . . . . ?
Fe1 C5 C4 C9 -125.6(3) . . . . ?
Fe1 C5 C1 C2 -59.3(2) . . . . ?
Fe1 C5 C1 C6 123.7(3) . . . . ?
Fe1 C3 C2 C1 60.7(2) . . . . ?
Fe1 C3 C2 C7 -123.8(3) . . . . ?
Fe1 C3 C4 C5 -60.8(2) . . . . ?
Fe1 C3 C4 C9 124.5(3) . . . . ?
Fe1 C2 C1 C5 60.3(2) . . . . ?
Fe1 C2 C1 C6 -122.8(3) . . . . ?
P2 P1 C11 C12 119.0(3) . . . . ?
P2 P1 C13 C12 -134.9(2) . . . . ?
P1 C11 C12 C13 -12.3(3) . . . . ?
P1 C13 C12 C11 12.5(3) . . . . ?
P5 P1 C11 C12 -93.5(3) . . . . ?
P5 P1 C13 C12 114.3(2) . . . . ?
C3 C2 C1 Fe1 -60.1(2) . . . . ?
C3 C2 C1 C5 0.2(3) . . . . ?
C3 C2 C1 C6 177.1(3) . . . . ?
C2 C3 C4 Fe1 60.3(2) . . . . ?
C2 C3 C4 C5 -0.5(3) . . . . ?
C2 C3 C4 C9 -175.3(3) . . . . ?
C4 C5 C1 Fe1 58.8(2) . . . . ?
C4 C5 C1 C2 -0.6(3) . . . . ?
C4 C5 C1 C6 -177.5(3) . . . . ?
C4 C3 C2 Fe1 -60.5(2) . . . . ?
C4 C3 C2 C1 0.2(3) . . . . ?
C4 C3 C2 C7 175.8(3) . . . . ?
C1 C5 C4 Fe1 -58.9(2) . . . . ?
C1 C5 C4 C3 0.7(3) . . . . ?
C1 C5 C4 C9 175.4(3) . . . . ?
C8 C3 C2 Fe1 122.5(3) . . . . ?
C8 C3 C2 C1 -176.9(3) . . . . ?
C8 C3 C2 C7 -1.3(5) . . . . ?
C8 C3 C4 Fe1 -122.7(3) . . . . ?
C8 C3 C4 C5 176.5(3) . . . . ?
C8 C3 C4 C9 1.8(5) . . . . ?
C11 P1 C13 C12 -10.2(3) . . . . ?
C7 C2 C1 Fe1 124.4(3) . . . . ?
C7 C2 C1 C5 -175.3(3) . . . . ?
C7 C2 C1 C6 1.5(5) . . . . ?
C10 C5 C4 Fe1 125.2(3) . . . . ?
C10 C5 C4 C3 -175.2(3) . . . . ?
C10 C5 C4 C9 -0.4(5) . . . . ?
C10 C5 C1 Fe1 -125.4(3) . . . . ?
C10 C5 C1 C2 175.3(3) . . . . ?
C10 C5 C1 C6 -1.6(5) . . . . ?
C13 P1 C11 C12 10.3(3) . . . . ?

loop_
_exptl_oxdiff_crystal_face_indexfrac_h
_exptl_oxdiff_crystal_face_indexfrac_k
_exptl_oxdiff_crystal_face_indexfrac_l
_exptl_oxdiff_crystal_face_x
_exptl_oxdiff_crystal_face_y
_exptl_oxdiff_crystal_face_z
-0.8099 -5.6709 -0.7777 -0.0817 0.1408 0.9867
0.8037 5.6155 -2.2069 0.1747 -0.3117 -0.9340
0.5048 3.4844 -11.7075 0.4338 -0.7917 -0.4300
4.9468 -2.2153 3.0517 0.7095 0.6743 0.2050
0.6547 -5.6391 -2.1148 0.1957 0.1802 0.9640
5.2061 -1.1521 3.7673 0.7242 0.6895 0.0091
3.3691 -0.1626 11.7216 0.1748 0.9582 -0.2267
2.6202 3.4546 9.5159 0.1082 0.6097 -0.7852
-0.2636 0.2772 14.7900 -0.5078 0.8231 -0.2542
0.4741 1.2245 -14.4284 0.5239 -0.8517 -0.0093
0.4557 4.4520 9.2754 -0.2368 0.3769 -0.8955
-2.8372 0.8169 12.5172 -0.8528 0.4598 -0.2477
-0.9079 4.5296 8.7607 -0.4403 0.2335 -0.8670
-5.0096 1.9012 3.6390 -0.9282 -0.2779 -0.2474
-2.9857 4.5205 4.2930 -0.6343 -0.1926 -0.7487
-4.1970 -3.7168 -0.2809 -0.6505 -0.1904 0.7352
-4.5297 3.1270 -2.3314 -0.6689 -0.6392 -0.3795
3.6386 1.1131 -10.7402 0.9177 -0.3777 -0.1232
3.0004 -1.7123 -11.6012 0.8541 -0.3539 0.3812
-4.9694 2.4467 -0.6360 -0.7899 -0.5464 -0.2784
5.1642 -1.6520 -2.7888 0.9253 0.3285 0.1892
2.9279 -4.6136 -3.9040 0.6132 0.2146 0.7602
5.4112 -0.5871 -2.1996 0.9420 0.3354 -0.0048
